data_7033441
loop_
_publ_author_name
'Cowan, Matthew G.'
'Miller, Reece G.'
'Brooker, Sally'

_publ_section_title
;
 Pyrazine-imide complexes: reversible redox and MOF building blocks.
;
_journal_issue 6
_journal_name_full 'Dalton transactions (Cambridge, England : 2003)'
_journal_page_first 2880
_journal_page_last 2892
_journal_paper_doi 10.1039/c4dt03407d
_journal_volume 44
_journal_year 2015
_chemical_formula_moiety 'C10 H7 N5 O2 '
_chemical_formula_sum 'C10 H7 N5 O2'
_chemical_formula_weight 229.21
_chemical_name_systematic
; 
 ? 
;
_space_group_IT_number 14
_symmetry_cell_setting monoclinic
_symmetry_space_group_name_Hall '-P 2yn'
_symmetry_space_group_name_H-M 'P 1 21/n 1'
_atom_sites_solution_hydrogens geom
_atom_sites_solution_primary direct
_atom_sites_solution_secondary difmap
_audit_creation_method SHELXL-97
_audit_update_record
;
2014-12-18 deposited with the CCDC.
2014-12-18 downloaded from the CCDC.
;
_cell_angle_alpha 90.00
_cell_angle_beta 95.037(13)
_cell_angle_gamma 90.00
_cell_formula_units_Z 4
_cell_length_a 9.998(3)
_cell_length_b 6.8840(19)
_cell_length_c 14.487(4)
_cell_measurement_reflns_used 573
_cell_measurement_temperature 89(2)
_cell_measurement_theta_max 21.536
_cell_measurement_theta_min 2.381
_cell_volume 993.2(5)
_computing_structure_refinement 'SHELXL-97 (Sheldrick, 1997)'
_computing_structure_solution 'SHELXS-97 (Sheldrick, 1990)'
_diffrn_ambient_temperature 89(2)
_diffrn_measured_fraction_theta_full 0.947
_diffrn_measured_fraction_theta_max 0.947
_diffrn_measurement_device_type 'Bruker Kappa Apex II area detector'
_diffrn_measurement_method '\f and \w scans'
_diffrn_radiation_monochromator graphite
_diffrn_radiation_source 'fine-focus sealed tube'
_diffrn_radiation_type MoK\a
_diffrn_radiation_wavelength 0.71073
_diffrn_reflns_av_R_equivalents 0.0000
_diffrn_reflns_av_sigmaI/netI 0.1406
_diffrn_reflns_limit_h_max 12
_diffrn_reflns_limit_h_min -12
_diffrn_reflns_limit_k_max 8
_diffrn_reflns_limit_k_min 0
_diffrn_reflns_limit_l_max 18
_diffrn_reflns_limit_l_min 0
_diffrn_reflns_number 3005
_diffrn_reflns_theta_full 26.58
_diffrn_reflns_theta_max 26.58
_diffrn_reflns_theta_min 2.82
_exptl_absorpt_coefficient_mu 0.114
_exptl_absorpt_correction_T_max 0.9865
_exptl_absorpt_correction_T_min 0.9667
_exptl_absorpt_correction_type multi-scan
_exptl_absorpt_process_details 'SCALE (Bruker AXS Inc.)'
_exptl_crystal_colour colourless
_exptl_crystal_density_diffrn 1.533
_exptl_crystal_density_method 'not measured'
_exptl_crystal_description block
_exptl_crystal_F_000 472
_exptl_crystal_size_max 0.30
_exptl_crystal_size_mid 0.20
_exptl_crystal_size_min 0.12
_refine_diff_density_max 0.469
_refine_diff_density_min -0.488
_refine_diff_density_rms 0.152
_refine_ls_extinction_method none
_refine_ls_goodness_of_fit_ref 0.914
_refine_ls_hydrogen_treatment constr
_refine_ls_matrix_type full
_refine_ls_number_parameters 155
_refine_ls_number_reflns 3059
_refine_ls_number_restraints 0
_refine_ls_restrained_S_all 0.914
_refine_ls_R_factor_all 0.1078
_refine_ls_R_factor_gt 0.0541
_refine_ls_shift/su_max 0.000
_refine_ls_shift/su_mean 0.000
_refine_ls_structure_factor_coef Fsqd
_refine_ls_weighting_details 'calc w=1/[\s^2^(Fo^2^)+(0.0750P)^2^+0.0000P] where P=(Fo^2^+2Fc^2^)/3'
_refine_ls_weighting_scheme calc
_refine_ls_wR_factor_gt 0.1389
_refine_ls_wR_factor_ref 0.1675
_reflns_number_gt 1660
_reflns_number_total 3059
_reflns_threshold_expression >2sigma(I)
_cod_data_source_file c4dt03407d2.cif
_cod_data_source_block mgc333
_cod_depositor_comments
;
The following automatic conversions were performed:

'_symmetry_cell_setting' value 'Monoclinic' changed to 'monoclinic'
according to
/usr/data/users/saulius/crontab/automatic-downloads/rss-feeds/RSC/lib/dictionaries/cif_core.dic
dictionary named 'cif_core.dic' version 2.4.2 from 2011-04-26.

Automatic conversion script
Id: cif_fix_values 2935 2014-11-11 08:27:57Z andrius 

 Adding full bibliography for 7033441--7033446.cif.
;
_cod_original_sg_symbol_H-M 'P 21/n'
_cod_original_formula_sum 'C10 H7 N5 O2 '
_cod_database_code 7033441

loop_
_symmetry_equiv_pos_as_xyz
'x, y, z'
'-x+1/2, y+1/2, -z+1/2'
'-x, -y, -z'
'x-1/2, -y-1/2, z-1/2'

loop_
_atom_site_label
_atom_site_type_symbol
_atom_site_fract_x
_atom_site_fract_y
_atom_site_fract_z
_atom_site_U_iso_or_equiv
_atom_site_adp_type
_atom_site_occupancy
_atom_site_symmetry_multiplicity
_atom_site_calc_flag
_atom_site_refinement_flags
C1 C -0.3586(3) 0.4173(5) 0.5639(3) 0.0170(9) Uani 1 1 d .
H1 H -0.3805 0.4604 0.5022 0.020 Uiso 1 1 calc R
N1 N -0.4504(3) 0.4345(4) 0.6255(2) 0.0198(8) Uani 1 1 d .
C2 C -0.4128(4) 0.3705(5) 0.7114(3) 0.0174(9) Uani 1 1 d .
H2 H -0.4746 0.3793 0.7575 0.021 Uiso 1 1 calc R
C3 C -0.2863(3) 0.2916(5) 0.7351(2) 0.0168(9) Uani 1 1 d .
H3 H -0.2644 0.2495 0.7971 0.020 Uiso 1 1 calc R
N2 N -0.1943(3) 0.2729(4) 0.67389(19) 0.0149(7) Uani 1 1 d .
C4 C -0.2323(3) 0.3381(5) 0.5878(2) 0.0107(8) Uani 1 1 d .
C5 C -0.1307(3) 0.3209(5) 0.5172(3) 0.0135(8) Uani 1 1 d .
O1 O -0.1521(2) 0.3809(3) 0.43878(16) 0.0190(6) Uani 1 1 d .
N3 N -0.0141(3) 0.2297(4) 0.55304(19) 0.0137(7) Uani 1 1 d .
H3X H -0.0147 0.1846 0.6098 0.016 Uiso 1 1 calc R
C6 C 0.1036(3) 0.2002(5) 0.5108(2) 0.0130(8) Uani 1 1 d .
O2 O 0.1196(2) 0.2402(3) 0.43141(16) 0.0190(6) Uani 1 1 d .
C7 C 0.2116(3) 0.1104(5) 0.5759(2) 0.0131(8) Uani 1 1 d .
C8 C 0.3350(3) 0.0608(5) 0.5461(3) 0.0172(9) Uani 1 1 d .
H8 H 0.3523 0.0898 0.4842 0.021 Uiso 1 1 calc R
N4 N 0.4312(3) -0.0275(4) 0.6022(2) 0.0213(8) Uani 1 1 d .
C9 C 0.4008(4) -0.0617(5) 0.6886(3) 0.0215(9) Uani 1 1 d .
H9 H 0.4650 -0.1249 0.7305 0.026 Uiso 1 1 calc R
C10 C 0.2779(4) -0.0078(5) 0.7193(2) 0.0181(9) Uani 1 1 d .
H10 H 0.2623 -0.0313 0.7821 0.022 Uiso 1 1 calc R
N5 N 0.1810(3) 0.0762(4) 0.66315(19) 0.0139(7) Uani 1 1 d .

loop_
_atom_site_aniso_label
_atom_site_aniso_U_11
_atom_site_aniso_U_22
_atom_site_aniso_U_33
_atom_site_aniso_U_23
_atom_site_aniso_U_13
_atom_site_aniso_U_12
C1 0.016(2) 0.019(2) 0.015(2) 0.0050(17) -0.0002(17) 0.0017(17)
N1 0.0160(18) 0.0263(19) 0.0172(19) -0.0030(15) 0.0023(15) 0.0071(15)
C2 0.017(2) 0.018(2) 0.018(2) -0.0054(18) 0.0076(18) -0.0006(18)
C3 0.022(2) 0.017(2) 0.012(2) -0.0012(17) 0.0026(18) -0.0015(18)
N2 0.0165(17) 0.0155(17) 0.0132(17) 0.0013(14) 0.0049(14) 0.0004(14)
C4 0.0137(19) 0.0099(19) 0.0088(19) -0.0024(15) 0.0028(16) -0.0006(16)
C5 0.015(2) 0.010(2) 0.016(2) -0.0043(17) 0.0008(17) -0.0028(17)
O1 0.0257(15) 0.0202(15) 0.0103(15) 0.0013(12) -0.0031(12) 0.0007(12)
N3 0.0102(16) 0.0201(18) 0.0112(16) 0.0026(14) 0.0037(13) 0.0035(14)
C6 0.013(2) 0.0080(19) 0.018(2) -0.0037(17) 0.0011(17) -0.0017(16)
O2 0.0239(15) 0.0240(16) 0.0099(14) 0.0009(11) 0.0063(12) 0.0013(12)
C7 0.0133(19) 0.0115(18) 0.015(2) -0.0021(16) 0.0033(16) 0.0003(16)
C8 0.014(2) 0.018(2) 0.021(2) -0.0008(17) 0.0052(18) -0.0035(17)
N4 0.0164(18) 0.0238(19) 0.0242(19) 0.0055(16) 0.0057(15) 0.0010(16)
C9 0.016(2) 0.024(2) 0.024(2) 0.0049(19) -0.0020(19) 0.0036(18)
C10 0.021(2) 0.018(2) 0.015(2) -0.0005(16) 0.0001(18) -0.0004(18)
N5 0.0148(17) 0.0155(17) 0.0116(17) -0.0008(13) 0.0013(14) 0.0002(13)

loop_
_atom_type_symbol
_atom_type_description
_atom_type_scat_dispersion_real
_atom_type_scat_dispersion_imag
_atom_type_scat_source
C C 0.0033 0.0016 'International Tables Vol C Tables 4.2.6.8 and 6.1.1.4'
H H 0.0000 0.0000 'International Tables Vol C Tables 4.2.6.8 and 6.1.1.4'
N N 0.0061 0.0033 'International Tables Vol C Tables 4.2.6.8 and 6.1.1.4'
O O 0.0106 0.0060 'International Tables Vol C Tables 4.2.6.8 and 6.1.1.4'

loop_
_geom_angle_atom_site_label_1
_geom_angle_atom_site_label_2
_geom_angle_atom_site_label_3
_geom_angle
N1 C1 C4 121.9(3)
N1 C1 H1 119.0
C4 C1 H1 119.0
C1 N1 C2 115.9(3)
N1 C2 C3 122.1(3)
N1 C2 H2 119.0
C3 C2 H2 119.0
N2 C3 C2 122.4(3)
N2 C3 H3 118.8
C2 C3 H3 118.8
C3 N2 C4 115.2(3)
N2 C4 C1 122.5(3)
N2 C4 C5 116.7(3)
C1 C4 C5 120.8(3)
O1 C5 N3 125.5(3)
O1 C5 C4 122.4(3)
N3 C5 C4 112.1(3)
C5 N3 C6 128.3(3)
C5 N3 H3X 115.9
C6 N3 H3X 115.9
O2 C6 N3 125.1(3)
O2 C6 C7 123.0(3)
N3 C6 C7 111.9(3)
N5 C7 C8 122.1(3)
N5 C7 C6 116.8(3)
C8 C7 C6 121.1(3)
N4 C8 C7 122.1(3)
N4 C8 H8 119.0
C7 C8 H8 119.0
C9 N4 C8 115.8(3)
N4 C9 C10 122.2(3)
N4 C9 H9 118.9
C10 C9 H9 118.9
N5 C10 C9 122.1(3)
N5 C10 H10 119.0
C9 C10 H10 119.0
C10 N5 C7 115.7(3)

loop_
_geom_bond_atom_site_label_1
_geom_bond_atom_site_label_2
_geom_bond_distance
C1 N1 1.340(4)
C1 C4 1.391(5)
C1 H1 0.9500
N1 C2 1.342(4)
C2 C3 1.392(5)
C2 H2 0.9500
C3 N2 1.339(4)
C3 H3 0.9500
N2 C4 1.348(4)
C4 C5 1.508(4)
C5 O1 1.210(4)
C5 N3 1.384(4)
N3 C6 1.389(4)
N3 H3X 0.8800
C6 O2 1.207(4)
C6 C7 1.503(5)
C7 N5 1.347(4)
C7 C8 1.385(5)
C8 N4 1.348(4)
C8 H8 0.9500
N4 C9 1.334(5)
C9 C10 1.393(5)
C9 H9 0.9500
C10 N5 1.341(4)
C10 H10 0.9500

loop_
_geom_torsion_atom_site_label_1
_geom_torsion_atom_site_label_2
_geom_torsion_atom_site_label_3
_geom_torsion_atom_site_label_4
_geom_torsion
C4 C1 N1 C2 -0.1(5)
C1 N1 C2 C3 0.2(5)
N1 C2 C3 N2 -0.6(5)
C2 C3 N2 C4 0.8(5)
C3 N2 C4 C1 -0.7(5)
C3 N2 C4 C5 179.5(3)
N1 C1 C4 N2 0.3(5)
N1 C1 C4 C5 -179.8(3)
N2 C4 C5 O1 -177.3(3)
C1 C4 C5 O1 2.8(5)
N2 C4 C5 N3 2.9(4)
C1 C4 C5 N3 -176.9(3)
O1 C5 N3 C6 5.0(6)
C4 C5 N3 C6 -175.3(3)
C5 N3 C6 O2 -5.2(5)
C5 N3 C6 C7 175.0(3)
O2 C6 C7 N5 178.9(3)
N3 C6 C7 N5 -1.2(4)
O2 C6 C7 C8 -2.9(5)
N3 C6 C7 C8 177.0(3)
N5 C7 C8 N4 1.0(5)
C6 C7 C8 N4 -177.1(3)
C7 C8 N4 C9 -0.8(5)
C8 N4 C9 C10 -0.7(5)
N4 C9 C10 N5 2.2(6)
C9 C10 N5 C7 -2.0(5)
C8 C7 N5 C10 0.4(5)
C6 C7 N5 C10 178.6(3)
